data_1534020
loop_
_publ_author_name
'Kremenovic, A.'
'Colomban, P.'
'Massiot, D.'
'Piriou, B.'
'Florian, P.'

_publ_section_title
;
 Structural and spectroscopic characterization of the quenched hexacelsian
;
_journal_name_full 'Journal of Physics and Chemistry of Solids'
_journal_page_first 2253
_journal_page_last 2268
_journal_volume 64
_journal_year 2003
_chemical_formula_sum 'Al2 Ba O8 Si2'
_chemical_name_systematic 'Ba Al2 Si2 O8'
_space_group_IT_number 193
_symmetry_space_group_name_Hall '-P 6c 2'
_symmetry_space_group_name_H-M 'P 63/m c m'
_cell_angle_alpha 90
_cell_angle_beta 90
_cell_angle_gamma 120
_cell_formula_units_Z 2
_cell_length_a 5.292
_cell_length_b 5.292
_cell_length_c 15.557
_cell_volume 377.308
_citation_journal_id_ASTM JPCSAW
_cod_data_source_file Kremenovic_JPCSAW_2003_125.cif
_cod_data_source_block Al2Ba1O8Si2
_cod_original_cell_volume 377.3081
_cod_original_formula_sum 'Al2 Ba1 O8 Si2'
_cod_database_code 1534020

loop_
_symmetry_equiv_pos_as_xyz
x,y,z
x-y,x,z+1/2
-y,x-y,z
-x,-y,z+1/2
-x+y,-x,z
y,-x+y,z+1/2
-y,-x,-z
x-y,-y,-z+1/2
x,x-y,-z
y,x,-z+1/2
-x+y,y,-z
-x,-x+y,-z+1/2
-x,-y,-z
-x+y,-x,-z-1/2
y,-x+y,-z
x,y,-z-1/2
x-y,x,-z
-y,x-y,-z-1/2
y,x,z
-x+y,y,z-1/2
-x,-x+y,z
-y,-x,z-1/2
x-y,-y,z
x,x-y,z-1/2

loop_
_atom_site_label
_atom_site_type_symbol
_atom_site_fract_x
_atom_site_fract_y
_atom_site_fract_z
_atom_site_occupancy
_atom_site_U_iso_or_equiv
Si1 Si+4 0.3333 0.6667 0.145 0.5 0.0
O2 O-2 0.489 0 0.104 1 0.0
Al1 Al+3 0.3333 0.6667 0.145 0.5 0.0
Ba1 Ba+2 0 0 0 1 0.0
O1 O-2 0.3333 0.6667 0.25 1 0.0
